data_7150574
loop_
_publ_author_name
'Klein, Johannes E. M. N.'
'M\"uller-Bunz, Helge'
'Evans, Paul'

_publ_section_title
;
 Studies concerning the electrophilic amino-alkene cyclisation for the
 synthesis of bicyclic amines
;
_journal_issue 5
_journal_name_full 'Organic &amp; Biomolecular Chemistry'
_journal_page_first 986
_journal_page_last 995
_journal_paper_doi 10.1039/b819610a
_journal_volume 7
_journal_year 2009
_chemical_formula_sum 'C15 H19 N'
_chemical_formula_weight 213.31
_chemical_name_systematic
;
?
;
_space_group_IT_number 2
_symmetry_cell_setting triclinic
_symmetry_space_group_name_Hall '-P 1'
_symmetry_space_group_name_H-M 'P -1'
_atom_sites_solution_hydrogens difmap
_atom_sites_solution_primary direct
_atom_sites_solution_secondary difmap
_audit_creation_method SHELXL-97
_cell_angle_alpha 68.858(3)
_cell_angle_beta 87.535(3)
_cell_angle_gamma 79.418(3)
_cell_formula_units_Z 2
_cell_length_a 5.8108(8)
_cell_length_b 10.4031(15)
_cell_length_c 10.8646(15)
_cell_measurement_reflns_used 1912
_cell_measurement_temperature 100(2)
_cell_measurement_theta_max 24.96
_cell_measurement_theta_min 2.35
_cell_volume 601.95(15)
_computing_cell_refinement 'Bruker SAINT'
_computing_data_collection 'Bruker SMART'
_computing_data_reduction 'Bruker SAINT'
_computing_molecular_graphics 'Bruker SHELXTL'
_computing_publication_material 'Bruker SHELXTL'
_computing_structure_refinement 'SHELXL-97 (Sheldrick, 1997)'
_computing_structure_solution 'SHELXS-97 (Sheldrick, 1990)'
_diffrn_ambient_temperature 100(2)
_diffrn_detector_area_resol_mean 8.366
_diffrn_measured_fraction_theta_full 1.000
_diffrn_measured_fraction_theta_max 1.000
_diffrn_measurement_device_type 'CCD area detector'
_diffrn_measurement_method '\f and \w scans'
_diffrn_radiation_monochromator graphite
_diffrn_radiation_source 'fine-focus sealed tube'
_diffrn_radiation_type MoK\a
_diffrn_radiation_wavelength 0.71073
_diffrn_reflns_av_R_equivalents 0.0348
_diffrn_reflns_av_sigmaI/netI 0.0358
_diffrn_reflns_limit_h_max 6
_diffrn_reflns_limit_h_min -6
_diffrn_reflns_limit_k_max 12
_diffrn_reflns_limit_k_min -12
_diffrn_reflns_limit_l_max 12
_diffrn_reflns_limit_l_min -12
_diffrn_reflns_number 6448
_diffrn_reflns_theta_full 25.08
_diffrn_reflns_theta_max 25.08
_diffrn_reflns_theta_min 2.01
_exptl_absorpt_coefficient_mu 0.068
_exptl_absorpt_correction_T_max 0.9966
_exptl_absorpt_correction_T_min 0.8286
_exptl_absorpt_correction_type multi-scan
_exptl_absorpt_process_details
;
SADABS v.2.10 (Bruker,2003) was used for absorption correction.
R(int) for selected reflections was 0.162 before and 0.032 after
correction. The Ratio of minimum to maximum transmission is 0.831396.
The \l/2 correction factor is 0.0015
;
_exptl_crystal_colour colourless
_exptl_crystal_density_diffrn 1.177
_exptl_crystal_density_method 'not measured'
_exptl_crystal_description lath
_exptl_crystal_F_000 232
_exptl_crystal_size_max 0.60
_exptl_crystal_size_mid 0.20
_exptl_crystal_size_min 0.05
_refine_diff_density_max 0.257
_refine_diff_density_min -0.163
_refine_diff_density_rms 0.038
_refine_ls_extinction_method none
_refine_ls_goodness_of_fit_ref 1.077
_refine_ls_hydrogen_treatment refall
_refine_ls_matrix_type full
_refine_ls_number_parameters 221
_refine_ls_number_reflns 2129
_refine_ls_number_restraints 0
_refine_ls_restrained_S_all 1.077
_refine_ls_R_factor_all 0.0461
_refine_ls_R_factor_gt 0.0370
_refine_ls_shift/su_max 0.001
_refine_ls_shift/su_mean 0.000
_refine_ls_structure_factor_coef Fsqd
_refine_ls_weighting_details 'calc w=1/[\s^2^(Fo^2^)+(0.0432P)^2^+0.0961P] where P=(Fo^2^+2Fc^2^)/3'
_refine_ls_weighting_scheme calc
_refine_ls_wR_factor_gt 0.0885
_refine_ls_wR_factor_ref 0.0934
_reflns_number_gt 1777
_reflns_number_total 2129
_reflns_threshold_expression I>2\s(I)
_cod_data_source_file b819610a.txt
_cod_data_source_block eva27_50
_cod_database_code 7150574

loop_
_symmetry_equiv_pos_as_xyz
'x, y, z'
'-x, -y, -z'

loop_
_atom_site_label
_atom_site_type_symbol
_atom_site_fract_x
_atom_site_fract_y
_atom_site_fract_z
_atom_site_U_iso_or_equiv
_atom_site_adp_type
_atom_site_occupancy
_atom_site_symmetry_multiplicity
_atom_site_calc_flag
_atom_site_refinement_flags
_atom_site_disorder_assembly
_atom_site_disorder_group
N N 0.19827(18) 0.78698(10) 0.87661(10) 0.0192(3) Uani 1 1 d . . .
C1 C 0.1525(2) 0.80143(13) 0.74014(12) 0.0192(3) Uani 1 1 d . . .
H1 H 0.286(2) 0.8370(14) 0.6833(13) 0.020(3) Uiso 1 1 d . . .
C2 C 0.1135(3) 0.67052(14) 0.71917(13) 0.0235(3) Uani 1 1 d . . .
H2A H -0.009(3) 0.6297(15) 0.7830(14) 0.030(4) Uiso 1 1 d . . .
H2B H 0.260(3) 0.5995(15) 0.7366(13) 0.025(4) Uiso 1 1 d . . .
C3 C 0.0248(2) 0.71358(15) 0.57715(14) 0.0245(3) Uani 1 1 d . . .
H3A H 0.141(2) 0.7603(14) 0.5180(13) 0.021(3) Uiso 1 1 d . . .
H3B H 0.010(3) 0.6318(16) 0.5550(14) 0.032(4) Uiso 1 1 d . . .
C4 C -0.2088(2) 0.81518(15) 0.54986(14) 0.0254(3) Uani 1 1 d . . .
H4A H -0.238(2) 0.8652(15) 0.4519(15) 0.029(4) Uiso 1 1 d . . .
H4B H -0.336(3) 0.7605(15) 0.5800(14) 0.031(4) Uiso 1 1 d . . .
C5 C -0.2255(2) 0.91981(14) 0.61715(13) 0.0218(3) Uani 1 1 d . . .
H5 H -0.370(3) 0.9946(15) 0.5978(13) 0.025(4) Uiso 1 1 d . . .
C6 C -0.0636(2) 0.91371(13) 0.70237(12) 0.0187(3) Uani 1 1 d . . .
C7 C -0.0662(2) 1.00025(14) 0.78824(14) 0.0225(3) Uani 1 1 d . . .
H7A H -0.207(3) 0.9926(14) 0.8433(13) 0.024(4) Uiso 1 1 d . . .
H7B H -0.071(2) 1.1001(16) 0.7358(14) 0.028(4) Uiso 1 1 d . . .
C8 C 0.1592(2) 0.93225(13) 0.87150(14) 0.0225(3) Uani 1 1 d . . .
H8A H 0.298(2) 0.9808(14) 0.8260(13) 0.024(4) Uiso 1 1 d . . .
H8B H 0.150(2) 0.9343(14) 0.9616(14) 0.025(4) Uiso 1 1 d . . .
C9 C 0.4336(2) 0.71065(14) 0.92644(13) 0.0217(3) Uani 1 1 d . . .
H9A H 0.557(2) 0.7623(14) 0.8750(13) 0.023(3) Uiso 1 1 d . . .
H9B H 0.458(2) 0.6184(15) 0.9135(13) 0.024(3) Uiso 1 1 d . . .
C10 C 0.4665(2) 0.68772(13) 1.07033(12) 0.0194(3) Uani 1 1 d . . .
C11 C 0.3081(2) 0.62578(13) 1.16258(13) 0.0217(3) Uani 1 1 d . . .
H11 H 0.177(3) 0.5972(14) 1.1317(13) 0.025(4) Uiso 1 1 d . . .
C12 C 0.3359(2) 0.60485(14) 1.29459(13) 0.0237(3) Uani 1 1 d . . .
H12 H 0.220(3) 0.5608(14) 1.3573(14) 0.026(4) Uiso 1 1 d . . .
C13 C 0.5225(2) 0.64538(13) 1.33714(13) 0.0239(3) Uani 1 1 d . . .
H13 H 0.541(2) 0.6327(15) 1.4290(15) 0.029(4) Uiso 1 1 d . . .
C14 C 0.6819(2) 0.70573(14) 1.24683(14) 0.0251(3) Uani 1 1 d . . .
H14 H 0.815(3) 0.7336(15) 1.2774(14) 0.031(4) Uiso 1 1 d . . .
C15 C 0.6547(2) 0.72703(13) 1.11429(13) 0.0229(3) Uani 1 1 d . . .
H15 H 0.769(3) 0.7692(15) 1.0501(14) 0.030(4) Uiso 1 1 d . . .

loop_
_atom_site_aniso_label
_atom_site_aniso_U_11
_atom_site_aniso_U_22
_atom_site_aniso_U_33
_atom_site_aniso_U_23
_atom_site_aniso_U_13
_atom_site_aniso_U_12
N 0.0185(6) 0.0213(6) 0.0173(6) -0.0078(5) -0.0008(4) 0.0002(4)
C1 0.0177(7) 0.0220(7) 0.0168(7) -0.0063(5) 0.0033(5) -0.0034(5)
C2 0.0245(8) 0.0226(7) 0.0231(8) -0.0092(6) 0.0005(6) -0.0013(6)
C3 0.0246(8) 0.0269(7) 0.0256(8) -0.0138(6) 0.0020(6) -0.0046(6)
C4 0.0216(8) 0.0335(8) 0.0240(8) -0.0133(6) 0.0003(6) -0.0058(6)
C5 0.0170(7) 0.0258(7) 0.0203(7) -0.0067(6) 0.0022(6) -0.0018(6)
C6 0.0195(7) 0.0183(6) 0.0167(7) -0.0044(5) 0.0043(5) -0.0043(5)
C7 0.0213(8) 0.0223(7) 0.0224(7) -0.0080(6) 0.0004(6) 0.0000(6)
C8 0.0231(8) 0.0239(7) 0.0216(8) -0.0108(6) -0.0016(6) -0.0005(6)
C9 0.0186(7) 0.0227(7) 0.0208(7) -0.0066(6) 0.0009(6) 0.0010(6)
C10 0.0177(7) 0.0169(6) 0.0199(7) -0.0047(5) -0.0002(5) 0.0020(5)
C11 0.0166(7) 0.0219(7) 0.0253(7) -0.0079(6) -0.0016(6) -0.0009(5)
C12 0.0207(7) 0.0250(7) 0.0216(8) -0.0055(6) 0.0040(6) -0.0020(6)
C13 0.0283(8) 0.0224(7) 0.0186(8) -0.0080(6) -0.0026(6) 0.0034(6)
C14 0.0239(8) 0.0228(7) 0.0283(8) -0.0089(6) -0.0064(6) -0.0026(6)
C15 0.0195(7) 0.0207(7) 0.0251(8) -0.0046(6) 0.0011(6) -0.0027(6)

loop_
_atom_type_symbol
_atom_type_description
_atom_type_scat_dispersion_real
_atom_type_scat_dispersion_imag
_atom_type_scat_source
C C 0.0033 0.0016 'International Tables Vol C Tables 4.2.6.8 and 6.1.1.4'
H H 0.0000 0.0000 'International Tables Vol C Tables 4.2.6.8 and 6.1.1.4'
N N 0.0061 0.0033 'International Tables Vol C Tables 4.2.6.8 and 6.1.1.4'

loop_
_geom_angle_atom_site_label_1
_geom_angle_atom_site_label_2
_geom_angle_atom_site_label_3
_geom_angle
_geom_angle_site_symmetry_1
_geom_angle_site_symmetry_3
_geom_angle_publ_flag
C9 N C1 113.27(10) . . ?
C9 N C8 112.57(10) . . ?
C1 N C8 103.61(10) . . ?
N C1 C6 102.14(10) . . ?
N C1 C2 116.34(10) . . ?
C6 C1 C2 111.20(11) . . ?
N C1 H1 109.5(7) . . ?
C6 C1 H1 109.3(8) . . ?
C2 C1 H1 108.1(7) . . ?
C1 C2 C3 107.84(11) . . ?
C1 C2 H2A 107.9(8) . . ?
C3 C2 H2A 110.1(8) . . ?
C1 C2 H2B 111.3(8) . . ?
C3 C2 H2B 110.8(8) . . ?
H2A C2 H2B 108.8(11) . . ?
C4 C3 C2 112.18(11) . . ?
C4 C3 H3A 108.3(8) . . ?
C2 C3 H3A 108.2(8) . . ?
C4 C3 H3B 109.6(9) . . ?
C2 C3 H3B 111.6(9) . . ?
H3A C3 H3B 106.8(11) . . ?
C5 C4 C3 113.00(11) . . ?
C5 C4 H4A 110.1(8) . . ?
C3 C4 H4A 110.4(8) . . ?
C5 C4 H4B 109.4(8) . . ?
C3 C4 H4B 108.5(9) . . ?
H4A C4 H4B 105.1(11) . . ?
C6 C5 C4 122.77(13) . . ?
C6 C5 H5 120.1(7) . . ?
C4 C5 H5 117.1(7) . . ?
C5 C6 C1 122.95(12) . . ?
C5 C6 C7 129.17(12) . . ?
C1 C6 C7 107.57(11) . . ?
C6 C7 C8 102.85(11) . . ?
C6 C7 H7A 109.5(8) . . ?
C8 C7 H7A 111.9(8) . . ?
C6 C7 H7B 112.1(8) . . ?
C8 C7 H7B 112.9(8) . . ?
H7A C7 H7B 107.6(11) . . ?
N C8 C7 103.62(10) . . ?
N C8 H8A 110.5(7) . . ?
C7 C8 H8A 110.6(7) . . ?
N C8 H8B 110.1(8) . . ?
C7 C8 H8B 114.4(8) . . ?
H8A C8 H8B 107.6(11) . . ?
N C9 C10 111.53(10) . . ?
N C9 H9A 111.1(8) . . ?
C10 C9 H9A 108.6(7) . . ?
N C9 H9B 108.3(8) . . ?
C10 C9 H9B 110.3(8) . . ?
H9A C9 H9B 106.9(11) . . ?
C11 C10 C15 118.48(12) . . ?
C11 C10 C9 120.25(12) . . ?
C15 C10 C9 121.27(12) . . ?
C12 C11 C10 120.74(12) . . ?
C12 C11 H11 121.0(8) . . ?
C10 C11 H11 118.3(8) . . ?
C11 C12 C13 120.34(13) . . ?
C11 C12 H12 118.6(8) . . ?
C13 C12 H12 121.0(8) . . ?
C14 C13 C12 119.45(13) . . ?
C14 C13 H13 119.7(9) . . ?
C12 C13 H13 120.8(9) . . ?
C13 C14 C15 120.45(13) . . ?
C13 C14 H14 119.2(8) . . ?
C15 C14 H14 120.3(9) . . ?
C14 C15 C10 120.53(13) . . ?
C14 C15 H15 120.5(8) . . ?
C10 C15 H15 118.9(8) . . ?

loop_
_geom_bond_atom_site_label_1
_geom_bond_atom_site_label_2
_geom_bond_distance
_geom_bond_site_symmetry_2
_geom_bond_publ_flag
N C9 1.4655(17) . ?
N C1 1.4664(16) . ?
N C8 1.4674(16) . ?
C1 C6 1.5063(18) . ?
C1 C2 1.5163(18) . ?
C1 H1 1.009(14) . ?
C2 C3 1.5272(19) . ?
C2 H2A 1.012(15) . ?
C2 H2B 0.994(15) . ?
C3 C4 1.526(2) . ?
C3 H3A 0.981(14) . ?
C3 H3B 0.981(15) . ?
C4 C5 1.5026(18) . ?
C4 H4A 1.008(15) . ?
C4 H4B 0.988(15) . ?
C5 C6 1.3256(18) . ?
C5 H5 1.007(15) . ?
C6 C7 1.5103(18) . ?
C7 C8 1.5282(19) . ?
C7 H7A 0.990(14) . ?
C7 H7B 0.984(15) . ?
C8 H8A 1.040(14) . ?
C8 H8B 0.986(14) . ?
C9 C10 1.5091(18) . ?
C9 H9A 1.002(14) . ?
C9 H9B 1.003(14) . ?
C10 C11 1.3927(18) . ?
C10 C15 1.3937(18) . ?
C11 C12 1.3829(19) . ?
C11 H11 0.977(14) . ?
C12 C13 1.3853(19) . ?
C12 H12 0.987(14) . ?
C13 C14 1.380(2) . ?
C13 H13 0.967(15) . ?
C14 C15 1.3871(19) . ?
C14 H14 0.982(15) . ?
C15 H15 0.982(15) . ?

loop_
_geom_torsion_atom_site_label_1
_geom_torsion_atom_site_label_2
_geom_torsion_atom_site_label_3
_geom_torsion_atom_site_label_4
_geom_torsion
_geom_torsion_site_symmetry_1
_geom_torsion_site_symmetry_2
_geom_torsion_site_symmetry_3
_geom_torsion_site_symmetry_4
_geom_torsion_publ_flag
C9 N C1 C6 -164.91(10) . . . . ?
C8 N C1 C6 -42.64(12) . . . . ?
C9 N C1 C2 73.81(14) . . . . ?
C8 N C1 C2 -163.92(11) . . . . ?
N C1 C2 C3 169.61(11) . . . . ?
C6 C1 C2 C3 53.27(15) . . . . ?
C1 C2 C3 C4 -61.87(15) . . . . ?
C2 C3 C4 C5 38.20(16) . . . . ?
C3 C4 C5 C6 -6.87(19) . . . . ?
C4 C5 C6 C1 -0.1(2) . . . . ?
C4 C5 C6 C7 -172.87(13) . . . . ?
N C1 C6 C5 -149.06(12) . . . . ?
C2 C1 C6 C5 -24.30(17) . . . . ?
N C1 C6 C7 25.08(13) . . . . ?
C2 C1 C6 C7 149.85(11) . . . . ?
C5 C6 C7 C8 174.84(13) . . . . ?
C1 C6 C7 C8 1.18(14) . . . . ?
C9 N C8 C7 166.98(11) . . . . ?
C1 N C8 C7 44.24(13) . . . . ?
C6 C7 C8 N -27.17(13) . . . . ?
C1 N C9 C10 -175.28(10) . . . . ?
C8 N C9 C10 67.58(14) . . . . ?
N C9 C10 C11 53.12(16) . . . . ?
N C9 C10 C15 -127.14(13) . . . . ?
C15 C10 C11 C12 0.54(19) . . . . ?
C9 C10 C11 C12 -179.70(12) . . . . ?
C10 C11 C12 C13 0.0(2) . . . . ?
C11 C12 C13 C14 -0.6(2) . . . . ?
C12 C13 C14 C15 0.6(2) . . . . ?
C13 C14 C15 C10 -0.1(2) . . . . ?
C11 C10 C15 C14 -0.51(19) . . . . ?
C9 C10 C15 C14 179.73(12) . . . . ?

loop_
_cod_related_entry_id
_cod_related_entry_database
_cod_related_entry_code
1 ChemSpider 25942777
